data_1537124
loop_
_publ_author_name
'Kukol', V.V.'
'Khaenko, B.V.'
'Gnitetskii, O.A.'

_publ_section_title
;
 Existence and regular arrangement of metal vacancies in ordered
 modification of titanium carbide
;
_journal_name_full Kristallografiya
_journal_page_first 75
_journal_page_last 78
_journal_volume 40
_journal_year 1995
_chemical_formula_sum 'C3.72 Ti5.73'
_chemical_name_systematic 'Ti5.73 C3.72'
_space_group_IT_number 144
_symmetry_space_group_name_Hall 'P 31'
_symmetry_space_group_name_H-M 'P 31'
_cell_angle_alpha 90
_cell_angle_beta 90
_cell_angle_gamma 120
_cell_formula_units_Z 1
_cell_length_a 3.06
_cell_length_b 3.06
_cell_length_c 14.91
_cell_volume 120.907
_citation_journal_id_ASTM KRISAJ
_cod_data_source_file Kukol_KRISAJ_1995_1471.cif
_cod_data_source_block C3.72Ti5.73
_cod_original_cell_volume 120.9069
_cod_database_code 1537124

loop_
_symmetry_equiv_pos_as_xyz
x,y,z
-y,x-y,z+1/3
-x+y,-x,z+2/3

loop_
_atom_site_label
_atom_site_type_symbol
_atom_site_fract_x
_atom_site_fract_y
_atom_site_fract_z
_atom_site_occupancy
_atom_site_U_iso_or_equiv
C1 C 0.6667 0 0.8333 1 0.0
Ti1 Ti 0 0.6667 -0.0879 0.911 0.0
Ti2 Ti 0.6667 0 0.0882 1 0.0
C2 C 0.6667 0 0.3333 0.24 0.0
